data_7050105
loop_
_publ_author_name
'Argent, Stephen P.'
'Adams, Harry'
'Harding, Lindsay P.'
'Riis-Johannessen, T.'
'Jeffery, John C.'
'Ward, Michael D.'

_publ_section_title
;
 Homo- and heteropolynuclear helicates with a &#x2018;2 + 3 +
 2&#x2019;-dentate compartmental ligand
;
_journal_issue 7
_journal_name_full 'New Journal of Chemistry'
_journal_page_first 904
_journal_paper_doi 10.1039/b502423d
_journal_volume 29
_journal_year 2005
_chemical_formula_sum 'C92 H79 Ag4 B4 F16 N25'
_chemical_formula_weight 2313.52
_chemical_name_systematic
;
?
;
_space_group_IT_number 14
_symmetry_cell_setting monoclinic
_symmetry_space_group_name_Hall '-P 2yn'
_symmetry_space_group_name_H-M 'P 1 21/n 1'
_atom_sites_solution_hydrogens geom
_atom_sites_solution_primary direct
_atom_sites_solution_secondary difmap
_audit_creation_method SHELXL-97
_cell_angle_alpha 90.00
_cell_angle_beta 115.093(2)
_cell_angle_gamma 90.00
_cell_formula_units_Z 4
_cell_length_a 19.066(3)
_cell_length_b 28.822(4)
_cell_length_c 19.716(3)
_cell_measurement_temperature 150(2)
_cell_volume 9812(3)
_computing_cell_refinement 'Bruker SMART'
_computing_data_collection 'Bruker SMART'
_computing_data_reduction 'Bruker saint'
_computing_molecular_graphics 'Bruker SHELXTL'
_computing_publication_material 'Bruker SHELXTL'
_computing_structure_refinement 'SHELXL-97 (Sheldrick, 1997)'
_computing_structure_solution 'SHELXS-97 (Sheldrick, 1990)'
_diffrn_ambient_temperature 150(2)
_diffrn_measured_fraction_theta_full 0.980
_diffrn_measured_fraction_theta_max 0.980
_diffrn_measurement_device_type 'Bruker smart 1000'
_diffrn_measurement_method '\w scans'
_diffrn_radiation_monochromator graphite
_diffrn_radiation_source 'fine-focus sealed tube'
_diffrn_radiation_type MoK\a
_diffrn_radiation_wavelength 0.71073
_diffrn_reflns_av_R_equivalents 0.1060
_diffrn_reflns_av_sigmaI/netI 0.1563
_diffrn_reflns_limit_h_max 24
_diffrn_reflns_limit_h_min -23
_diffrn_reflns_limit_k_max 36
_diffrn_reflns_limit_k_min -34
_diffrn_reflns_limit_l_max 25
_diffrn_reflns_limit_l_min -25
_diffrn_reflns_number 82310
_diffrn_reflns_theta_full 27.53
_diffrn_reflns_theta_max 27.53
_diffrn_reflns_theta_min 1.25
_exptl_absorpt_coefficient_mu 0.876
_exptl_absorpt_correction_T_max 0.9175
_exptl_absorpt_correction_T_min 0.8107
_exptl_absorpt_correction_type multi-scan
_exptl_absorpt_process_details SADABS
_exptl_crystal_colour colourless
_exptl_crystal_density_diffrn 1.566
_exptl_crystal_density_method 'not measured'
_exptl_crystal_description block
_exptl_crystal_F_000 4632
_exptl_crystal_size_max 0.25
_exptl_crystal_size_mid 0.20
_exptl_crystal_size_min 0.10
_refine_diff_density_max 3.000
_refine_diff_density_min -5.178
_refine_diff_density_rms 0.254
_refine_ls_extinction_method none
_refine_ls_goodness_of_fit_ref 1.481
_refine_ls_hydrogen_treatment mixed
_refine_ls_matrix_type full
_refine_ls_number_parameters 522
_refine_ls_number_reflns 22151
_refine_ls_number_restraints 160
_refine_ls_restrained_S_all 1.478
_refine_ls_R_factor_all 0.2475
_refine_ls_R_factor_gt 0.1622
_refine_ls_shift/su_max 0.000
_refine_ls_shift/su_mean 0.000
_refine_ls_structure_factor_coef Fsqd
_refine_ls_weighting_details 'calc w=1/[\s^2^(Fo^2^)+(0.2000P)^2^+0.0000P] where P=(Fo^2^+2Fc^2^)/3'
_refine_ls_weighting_scheme calc
_refine_ls_wR_factor_gt 0.4759
_refine_ls_wR_factor_ref 0.5148
_reflns_number_gt 9401
_reflns_number_total 22151
_reflns_threshold_expression >2sigma(I)
_cod_data_source_file b502423d.txt
_cod_data_source_block Ag4
_cod_depositor_comments
;
The following automatic conversions were performed:
'_symmetry_cell_setting' value 'Monoclinic' changed to 'monoclinic'
according to '/home/saulius/struct/CIF-dictionaries/cif_core.dic'
dictionary named 'cif_core.dic' version 2.4.1 from
2010-06-29.

'_exptl_absorpt_correction_type' value 'MULTI-SCAN' changed
to 'multi-scan' according to
'/home/saulius/struct/CIF-dictionaries/cif_core.dic' dictionary named
'cif_core.dic' version 2.4.1 from 2010-06-29.

Automatic conversion script
Id: cif_fix_enum 1527 2010-12-29 10:47:43Z saulius 
;
_cod_original_cell_volume 9812(2)
_cod_original_sg_symbol_H-M P2(1)/n
_cod_database_code 7050105

loop_
_symmetry_equiv_pos_as_xyz
'x, y, z'
'-x+1/2, y+1/2, -z+1/2'
'-x, -y, -z'
'x-1/2, -y-1/2, z-1/2'

loop_
_atom_site_label
_atom_site_type_symbol
_atom_site_fract_x
_atom_site_fract_y
_atom_site_fract_z
_atom_site_U_iso_or_equiv
_atom_site_adp_type
_atom_site_occupancy
_atom_site_symmetry_multiplicity
_atom_site_calc_flag
_atom_site_refinement_flags
_atom_site_disorder_assembly
_atom_site_disorder_group
Ag1 Ag 0.76287(6) 0.09088(4) 0.32662(7) 0.0372(4) Uani 1 1 d U . .
Ag2 Ag 0.73741(6) 0.09099(4) 0.17324(7) 0.0375(4) Uani 1 1 d U . .
Ag3 Ag 0.82490(8) 0.11360(4) 0.68727(7) 0.0418(4) Uani 1 1 d . . .
Ag4 Ag 0.67574(13) 0.11340(10) -0.18680(12) 0.1187(10) Uani 1 1 d . . .
N111 N 0.7488(4) 0.1773(3) 0.6373(4) 0.031(3) Uani 1 1 d G . .
C112 C 0.7720(4) 0.2064(3) 0.5944(4) 0.025(3) Uiso 1 1 d G . .
C113 C 0.7222(4) 0.2405(3) 0.5500(4) 0.023(3) Uiso 1 1 d G . .
H11A H 0.7381 0.2604 0.5207 0.028 Uiso 1 1 calc R . .
C114 C 0.6491(4) 0.2456(3) 0.5486(5) 0.033(3) Uiso 1 1 d G . .
H11B H 0.6150 0.2690 0.5182 0.039 Uiso 1 1 calc R . .
C115 C 0.6258(4) 0.2166(3) 0.5915(5) 0.039(4) Uiso 1 1 d G . .
H11C H 0.5759 0.2201 0.5905 0.047 Uiso 1 1 calc R . .
C116 C 0.6757(5) 0.1824(3) 0.6359(5) 0.041(4) Uiso 1 1 d G . .
H11D H 0.6598 0.1626 0.6652 0.050 Uiso 1 1 calc R . .
N121 N 0.8835(5) 0.1544(2) 0.6237(4) 0.0272(19) Uani 1 1 d GU . .
N122 N 0.9517(4) 0.1541(2) 0.6114(4) 0.0270(19) Uani 1 1 d GU . .
C123 C 0.9542(4) 0.1962(3) 0.5751(5) 0.023(3) Uiso 1 1 d G . .
H12A H 0.9935 0.2052 0.5602 0.028 Uiso 1 1 calc R . .
C124 C 0.8875(5) 0.2226(2) 0.5649(5) 0.023(3) Uiso 1 1 d G . .
H12B H 0.8744 0.2522 0.5420 0.028 Uiso 1 1 calc R . .
C125 C 0.8439(4) 0.1967(3) 0.5949(5) 0.022(3) Uiso 1 1 d G . .
C131 C 0.9967(7) 0.1139(4) 0.6277(7) 0.024(3) Uiso 1 1 d . . .
H13A H 1.0037 0.1020 0.6773 0.029 Uiso 1 1 calc R . .
H13B H 1.0485 0.1215 0.6305 0.029 Uiso 1 1 calc R . .
C132 C 0.9592(4) 0.0754(2) 0.5679(4) 0.013(2) Uiso 1 1 d G . .
C133 C 0.9156(5) 0.0401(3) 0.5791(3) 0.026(3) Uiso 1 1 d G . .
H13C H 0.9108 0.0382 0.6251 0.031 Uiso 1 1 calc R . .
C134 C 0.8791(4) 0.0075(2) 0.5231(4) 0.026(3) Uiso 1 1 d G . .
H13D H 0.8493 -0.0166 0.5308 0.031 Uiso 1 1 calc R . .
C135 C 0.8861(4) 0.0103(2) 0.4559(4) 0.022(3) Uiso 1 1 d G . .
C136 C 0.9297(5) 0.0457(3) 0.4447(3) 0.022(3) Uiso 1 1 d G . .
H13E H 0.9345 0.0476 0.3988 0.027 Uiso 1 1 calc R . .
C137 C 0.9662(4) 0.0782(2) 0.5007(4) 0.025(3) Uiso 1 1 d G . .
H13F H 0.9960 0.1024 0.4931 0.030 Uiso 1 1 calc R . .
C138 C 0.8465(8) -0.0240(5) 0.3973(8) 0.032(3) Uiso 1 1 d . . .
H13G H 0.8631 -0.0197 0.3565 0.039 Uiso 1 1 calc R . .
H13H H 0.8627 -0.0554 0.4184 0.039 Uiso 1 1 calc R . .
N141 N 0.7243(5) 0.0199(3) 0.3292(5) 0.039(2) Uani 1 1 d GU . .
N142 N 0.7632(4) -0.0210(3) 0.3663(5) 0.039(2) Uani 1 1 d GU . .
C143 C 0.7063(6) -0.0540(3) 0.3628(7) 0.053(4) Uiso 1 1 d G . .
H14A H 0.7161 -0.0844 0.3831 0.063 Uiso 1 1 calc R . .
C144 C 0.6323(5) -0.0334(4) 0.3235(8) 0.075(6) Uiso 1 1 d G . .
H14B H 0.5838 -0.0477 0.3129 0.090 Uiso 1 1 calc R . .
C145 C 0.6434(5) 0.0123(4) 0.3027(6) 0.044(4) Uiso 1 1 d G . .
N151 N 0.6219(5) 0.0852(4) 0.2426(5) 0.047(4) Uani 1 1 d G . .
C152 C 0.5936(7) 0.0445(4) 0.2596(7) 0.074(6) Uiso 1 1 d G . .
C153 C 0.5142(8) 0.0379(4) 0.2336(9) 0.080(7) Uiso 1 1 d G . .
H15A H 0.4948 0.0101 0.2451 0.096 Uiso 1 1 calc R . .
C154 C 0.4631(5) 0.0720(6) 0.1905(9) 0.095(8) Uiso 1 1 d G . .
H15B H 0.4089 0.0675 0.1727 0.115 Uiso 1 1 calc R . .
C155 C 0.4915(7) 0.1127(5) 0.1736(8) 0.103(9) Uiso 1 1 d G . .
H15C H 0.4566 0.1360 0.1442 0.123 Uiso 1 1 calc R . .
C156 C 0.5709(7) 0.1193(4) 0.1996(7) 0.065(5) Uiso 1 1 d G . .
N161 N 0.6720(6) 0.1538(3) 0.1718(6) 0.047(3) Uani 1 1 d GU . .
N162 N 0.6875(5) 0.1977(4) 0.1486(6) 0.048(3) Uani 1 1 d GU . .
C163 C 0.6235(7) 0.2272(3) 0.1359(7) 0.062(5) Uiso 1 1 d G . .
H16A H 0.6183 0.2586 0.1199 0.074 Uiso 1 1 calc R . .
C164 C 0.5684(5) 0.2014(4) 0.1513(9) 0.083(7) Uiso 1 1 d G . .
H16B H 0.5199 0.2126 0.1474 0.100 Uiso 1 1 calc R . .
C165 C 0.5984(6) 0.1560(4) 0.1735(7) 0.055(5) Uiso 1 1 d G . .
C171 C 0.7604(9) 0.2094(6) 0.1439(9) 0.043(4) Uiso 1 1 d . . .
H17A H 0.8018 0.2149 0.1947 0.052 Uiso 1 1 calc R . .
H17B H 0.7538 0.2380 0.1140 0.052 Uiso 1 1 calc R . .
C172 C 0.7829(5) 0.1686(3) 0.1066(6) 0.039(4) Uiso 1 1 d G . .
C173 C 0.8615(5) 0.1676(3) 0.1238(5) 0.044(4) Uiso 1 1 d G . .
H17C H 0.8958 0.1889 0.1591 0.053 Uiso 1 1 calc R . .
C174 C 0.8900(4) 0.1354(3) 0.0893(5) 0.037(3) Uiso 1 1 d G . .
H17D H 0.9438 0.1347 0.1010 0.044 Uiso 1 1 calc R . .
C175 C 0.8399(5) 0.1043(3) 0.0376(5) 0.032(3) Uiso 1 1 d G . .
C176 C 0.7613(5) 0.1053(3) 0.0204(5) 0.050(4) Uiso 1 1 d G . .
H17E H 0.7270 0.0840 -0.0149 0.060 Uiso 1 1 calc R . .
C177 C 0.7328(4) 0.1375(4) 0.0549(6) 0.048(4) Uiso 1 1 d G . .
H17F H 0.6790 0.1382 0.0432 0.058 Uiso 1 1 calc R . .
C178 C 0.8749(9) 0.0715(6) -0.0015(9) 0.044(4) Uiso 1 1 d . . .
H17G H 0.8930 0.0901 -0.0332 0.053 Uiso 1 1 calc R . .
H17H H 0.9206 0.0558 0.0370 0.053 Uiso 1 1 calc R . .
N181 N 0.7706(6) 0.0498(3) -0.1192(5) 0.054(3) Uani 1 1 d GU . .
N182 N 0.8242(5) 0.0387(3) -0.0451(5) 0.053(3) Uani 1 1 d GU . .
C183 C 0.8157(6) -0.0091(4) -0.0329(5) 0.048(4) Uiso 1 1 d G . .
H18A H 0.8443 -0.0259 0.0119 0.057 Uiso 1 1 calc R . .
C184 C 0.7569(7) -0.0276(3) -0.0996(7) 0.061(5) Uiso 1 1 d G . .
H18B H 0.7393 -0.0588 -0.1072 0.074 Uiso 1 1 calc R . .
C185 C 0.7290(6) 0.0089(4) -0.1529(5) 0.065(5) Uiso 1 1 d G . .
N191 N 0.6398(10) 0.0513(6) -0.2559(9) 0.113(9) Uani 1 1 d G . .
C192 C 0.6749(9) 0.0097(7) -0.2234(8) 0.088(7) Uiso 1 1 d G . .
C193 C 0.6548(13) -0.0311(5) -0.2650(14) 0.126(11) Uiso 1 1 d G . .
H19A H 0.6787 -0.0595 -0.2428 0.152 Uiso 1 1 calc R . .
C194 C 0.5996(14) -0.0302(8) -0.3389(13) 0.25(2) Uiso 1 1 d G . .
H19B H 0.5859 -0.0581 -0.3673 0.301 Uiso 1 1 calc R . .
C195 C 0.5646(12) 0.0114(10) -0.3714(8) 0.203(19) Uiso 1 1 d G . .
H19C H 0.5269 0.0120 -0.4219 0.244 Uiso 1 1 calc R . .
C196 C 0.5847(11) 0.0522(8) -0.3298(10) 0.196(18) Uiso 1 1 d G . .
H19D H 0.5607 0.0806 -0.3520 0.235 Uiso 1 1 calc R . .
N211 N 0.8623(4) 0.05055(19) 0.7567(3) 0.019(2) Uani 1 1 d G . .
C212 C 0.8266(4) 0.0088(2) 0.7258(3) 0.015(2) Uiso 1 1 d G . .
C213 C 0.8465(4) -0.03149(19) 0.7686(4) 0.020(3) Uiso 1 1 d G . .
H21A H 0.8221 -0.0600 0.7475 0.024 Uiso 1 1 calc R . .
C214 C 0.9023(5) -0.0300(2) 0.8423(4) 0.029(3) Uiso 1 1 d G . .
H21B H 0.9160 -0.0576 0.8715 0.035 Uiso 1 1 calc R . .
C215 C 0.9381(4) 0.0117(3) 0.8732(3) 0.023(3) Uiso 1 1 d G . .
H21C H 0.9762 0.0127 0.9235 0.027 Uiso 1 1 calc R . .
C216 C 0.9181(4) 0.0520(2) 0.8304(4) 0.016(2) Uiso 1 1 d G . .
H21D H 0.9425 0.0805 0.8515 0.019 Uiso 1 1 calc R . .
N221 N 0.7322(5) 0.0496(2) 0.6189(5) 0.041(2) Uani 1 1 d GU . .
N222 N 0.6776(5) 0.0385(3) 0.5451(4) 0.042(2) Uani 1 1 d GU . .
C223 C 0.6833(6) -0.0097(3) 0.5338(4) 0.059(5) Uiso 1 1 d G . .
H22A H 0.6535 -0.0265 0.4894 0.071 Uiso 1 1 calc R . .
C224 C 0.7415(6) -0.0285(2) 0.6006(5) 0.037(3) Uiso 1 1 d G . .
H22B H 0.7574 -0.0600 0.6086 0.044 Uiso 1 1 calc R . .
C225 C 0.7717(5) 0.0082(3) 0.6531(4) 0.024(3) Uiso 1 1 d G . .
C231 C 0.6264(12) 0.0720(7) 0.5009(12) 0.069(6) Uiso 1 1 d . . .
H23A H 0.6077 0.0901 0.5327 0.083 Uiso 1 1 calc R . .
H23B H 0.5810 0.0561 0.4622 0.083 Uiso 1 1 calc R . .
C232 C 0.6582(5) 0.1053(3) 0.4624(6) 0.053(4) Uiso 1 1 d G . .
C233 C 0.6074(4) 0.1365(4) 0.4113(6) 0.051(4) Uiso 1 1 d G . .
H23C H 0.5538 0.1357 0.4003 0.061 Uiso 1 1 calc R . .
C234 C 0.6349(5) 0.1688(3) 0.3761(5) 0.045(4) Uiso 1 1 d G . .
H23D H 0.6002 0.1901 0.3412 0.054 Uiso 1 1 calc R . .
C235 C 0.7133(5) 0.1699(3) 0.3921(5) 0.040(4) Uiso 1 1 d G . .
C236 C 0.7641(4) 0.1388(3) 0.4432(5) 0.025(3) Uiso 1 1 d G . .
H23E H 0.8156 0.1523 0.4763 0.030 Uiso 1 1 calc R . .
C237 C 0.7365(5) 0.1064(3) 0.4783(5) 0.033(3) Uiso 1 1 d G . .
H23F H 0.7712 0.0851 0.5133 0.039 Uiso 1 1 calc R . .
C238 C 0.7465(9) 0.2079(6) 0.3552(9) 0.040(4) Uiso 1 1 d . . .
H23G H 0.7074 0.2138 0.3035 0.048 Uiso 1 1 calc R . .
H23H H 0.7538 0.2372 0.3836 0.048 Uiso 1 1 calc R . .
N241 N 0.8266(4) 0.1533(2) 0.3265(5) 0.029(2) Uani 1 1 d GU . .
N242 N 0.8131(4) 0.1967(3) 0.3529(5) 0.029(2) Uani 1 1 d GU . .
C243 C 0.8768(5) 0.2262(2) 0.3642(5) 0.033(3) Uiso 1 1 d G . .
H24A H 0.8830 0.2573 0.3816 0.040 Uiso 1 1 calc R . .
C244 C 0.9296(4) 0.2010(3) 0.3447(5) 0.028(3) Uiso 1 1 d G . .
H24B H 0.9773 0.2123 0.3469 0.034 Uiso 1 1 calc R . .
C245 C 0.8986(4) 0.1559(3) 0.3215(5) 0.018(2) Uiso 1 1 d G . .
N251 N 0.8793(3) 0.0845(3) 0.2572(4) 0.027(3) Uani 1 1 d G . .
C252 C 0.9294(4) 0.1183(2) 0.3025(4) 0.019(2) Uiso 1 1 d G . .
C253 C 1.0090(4) 0.1126(2) 0.3286(4) 0.021(3) Uiso 1 1 d G . .
H25A H 1.0432 0.1357 0.3595 0.026 Uiso 1 1 calc R . .
C254 C 1.0385(3) 0.0732(3) 0.3093(4) 0.022(3) Uiso 1 1 d G . .
H25B H 1.0929 0.0693 0.3271 0.027 Uiso 1 1 calc R . .
C255 C 0.9884(4) 0.0395(2) 0.2640(4) 0.022(3) Uiso 1 1 d G . .
H25C H 1.0086 0.0125 0.2509 0.026 Uiso 1 1 calc R . .
C256 C 0.9088(3) 0.0451(2) 0.2379(4) 0.017(2) Uiso 1 1 d G . .
N261 N 0.7761(4) 0.0197(2) 0.1728(5) 0.036(2) Uani 1 1 d GU . .
N262 N 0.7362(3) -0.0201(3) 0.1321(5) 0.037(2) Uani 1 1 d GU . .
C263 C 0.7923(5) -0.0527(2) 0.1329(5) 0.035(3) Uiso 1 1 d G . .
H26A H 0.7819 -0.0824 0.1099 0.042 Uiso 1 1 calc R . .
C264 C 0.8668(4) -0.0332(3) 0.1741(5) 0.028(3) Uiso 1 1 d G . .
H26B H 0.9149 -0.0475 0.1836 0.034 Uiso 1 1 calc R . .
C265 C 0.8568(4) 0.0116(3) 0.1988(5) 0.025(3) Uiso 1 1 d G . .
C271 C 0.6570(9) -0.0248(6) 0.1083(9) 0.041(4) Uiso 1 1 d . . .
H27A H 0.6431 -0.0194 0.1507 0.049 Uiso 1 1 calc R . .
H27B H 0.6407 -0.0566 0.0889 0.049 Uiso 1 1 calc R . .
C272 C 0.6152(7) 0.0117(4) 0.0447(6) 0.052(4) Uiso 1 1 d G . .
C273 C 0.5701(7) 0.0464(5) 0.0553(6) 0.067(6) Uiso 1 1 d G . .
H27C H 0.5658 0.0486 0.1014 0.080 Uiso 1 1 calc R . .
C274 C 0.5315(7) 0.0780(4) -0.0017(8) 0.069(6) Uiso 1 1 d G . .
H27D H 0.5007 0.1017 0.0055 0.083 Uiso 1 1 calc R . .
C275 C 0.5378(8) 0.0748(5) -0.0693(7) 0.098(8) Uiso 1 1 d G . .
C276 C 0.5828(8) 0.0401(5) -0.0798(6) 0.068(6) Uiso 1 1 d G . .
H27E H 0.5871 0.0380 -0.1260 0.081 Uiso 1 1 calc R . .
C277 C 0.6215(7) 0.0086(4) -0.0228(7) 0.061(5) Uiso 1 1 d G . .
H27F H 0.6523 -0.0152 -0.0300 0.073 Uiso 1 1 calc R . .
C278 C 0.511(2) 0.1101(12) -0.121(2) 0.140(12) Uiso 1 1 d . . .
H27G H 0.4578 0.1179 -0.1268 0.168 Uiso 1 1 calc R . .
H27H H 0.5052 0.0973 -0.1697 0.168 Uiso 1 1 calc R . .
N281 N 0.6257(8) 0.1605(7) -0.1178(7) 0.113(7) Uani 1 1 d GU . .
N282 N 0.5562(7) 0.1561(5) -0.1083(7) 0.113(7) Uani 1 1 d GU . .
C283 C 0.5469(10) 0.1970(6) -0.0728(10) 0.110(9) Uiso 1 1 d G . .
H28A H 0.5053 0.2033 -0.0597 0.132 Uiso 1 1 calc R . .
C284 C 0.6107(12) 0.2266(6) -0.0602(12) 0.128(11) Uiso 1 1 d G . .
H28B H 0.6193 0.2563 -0.0373 0.154 Uiso 1 1 calc R . .
C285 C 0.6594(8) 0.2041(7) -0.0881(11) 0.115(10) Uiso 1 1 d G . .
C292 C 0.7280(11) 0.2071(8) -0.0959(12) 0.143(16) Uani 1 1 d G . .
N291 N 0.7438(9) 0.1768(6) -0.1425(10) 0.097(6) Uiso 1 1 d G . .
C296 C 0.8150(11) 0.1787(7) -0.1461(10) 0.090(7) Uiso 1 1 d G . .
H29A H 0.8258 0.1579 -0.1779 0.108 Uiso 1 1 calc R . .
C294 C 0.8703(9) 0.2109(9) -0.1032(15) 0.179(16) Uiso 1 1 d G . .
H29B H 0.9190 0.2121 -0.1057 0.215 Uiso 1 1 calc R . .
C295 C 0.8545(16) 0.2412(9) -0.0567(15) 0.28(3) Uiso 1 1 d G . .
H29C H 0.8923 0.2632 -0.0274 0.338 Uiso 1 1 calc R . .
C293 C 0.7833(18) 0.2393(8) -0.0531(14) 0.42(5) Uiso 1 1 d G . .
H29D H 0.7725 0.2601 -0.0213 0.503 Uiso 1 1 calc R . .
B10 B 0.8460(18) -0.1498(11) 0.4473(18) 0.082(8) Uiso 1 1 d U . .
F11 F 0.8423(10) -0.1315(6) 0.3869(10) 0.122(6) Uiso 1 1 d U . .
F12 F 0.9110(7) -0.1764(5) 0.4871(7) 0.083(4) Uiso 1 1 d U . .
F13 F 0.7836(6) -0.1846(4) 0.4432(6) 0.071(3) Uiso 1 1 d U . .
F14 F 0.8413(6) -0.1152(4) 0.4973(6) 0.068(3) Uiso 1 1 d U . .
B20 B 0.6563(13) -0.1625(8) 0.0401(12) 0.052(5) Uiso 1 1 d U . .
F21 F 0.6614(9) -0.1476(6) 0.1155(9) 0.111(5) Uiso 1 1 d U . .
F22 F 0.5847(8) -0.1799(5) 0.0059(8) 0.095(4) Uiso 1 1 d U . .
F23 F 0.7128(6) -0.1889(4) 0.0539(6) 0.064(3) Uiso 1 1 d U . .
F24 F 0.6622(7) -0.1207(4) 0.0059(7) 0.081(4) Uiso 1 1 d U . .
B30 B 1.0204(9) 0.1724(5) 0.8137(9) 0.050 Uiso 1 1 d DU . .
F31 F 1.0583(9) 0.1931(6) 0.8840(9) 0.154(7) Uiso 1 1 d DU . .
F32 F 1.0284(13) 0.1985(7) 0.7608(11) 0.268(14) Uiso 1 1 d DU . .
F33 F 0.9428(8) 0.1643(6) 0.7989(10) 0.161(8) Uiso 1 1 d DU . .
F34 F 1.0537(7) 0.1285(4) 0.8178(8) 0.102(5) Uiso 1 1 d DU . .
B40 B 1.0779(10) 0.1277(6) 1.0069(10) 0.050 Uiso 0.50 1 d PDU . .
F41 F 1.0876(13) 0.1402(8) 1.0779(11) 0.116(10) Uiso 0.50 1 d PDU . .
F42 F 1.1480(9) 0.1307(7) 1.0024(10) 0.059(5) Uiso 0.50 1 d PDU . .
F43 F 1.0280(10) 0.1605(6) 0.9571(10) 0.065(6) Uiso 0.50 1 d PDU . .
F44 F 1.0446(7) 0.0848(4) 0.9901(7) 0.014(3) Uiso 0.50 1 d PDU . .
B50 B 0.4241(12) 0.1068(7) -0.4939(11) 0.049(9) Uiso 0.50 1 d PDU . .
F51 F 0.3836(14) 0.1172(9) -0.5696(11) 0.124(11) Uiso 0.50 1 d PDU . .
F52 F 0.3694(12) 0.1016(8) -0.4647(12) 0.083(7) Uiso 0.50 1 d PDU . .
F53 F 0.4717(11) 0.1436(7) -0.4593(11) 0.069(6) Uiso 0.50 1 d PDU . .
F54 F 0.4633(14) 0.0653(8) -0.4880(14) 0.086(7) Uiso 0.50 1 d PDU . .
C1S C 1.120(2) 0.1645(13) 1.225(2) 0.138(12) Uiso 1 1 d . . .
C2S C 0.9703(10) 0.2861(6) 0.2434(10) 0.049(4) Uiso 1 1 d . . .
C3S C 0.7497(13) -0.1604(10) 0.2404(13) 0.088(8) Uiso 1 1 d . . .
C4S C 1.0452(8) 0.3163(5) 0.2006(8) 0.036(3) Uiso 1 1 d . . .
C5S C 0.7859(13) -0.2079(8) 0.2581(12) 0.067(5) Uiso 1 1 d . . .
C6S C 0.699(2) -0.1855(13) 0.268(2) 0.141(12) Uiso 1 1 d . . .
C7S C 1.0742(17) 0.1346(10) 1.2010(17) 0.102(9) Uiso 1 1 d . . .
C8S C 0.9483(17) 0.3467(10) 0.1846(17) 0.106(9) Uiso 1 1 d . . .
C9S C 0.6446(11) 0.3139(7) -0.0647(11) 0.061(5) Uiso 1 1 d . . .

loop_
_atom_site_aniso_label
_atom_site_aniso_U_11
_atom_site_aniso_U_22
_atom_site_aniso_U_33
_atom_site_aniso_U_23
_atom_site_aniso_U_13
_atom_site_aniso_U_12
Ag1 0.0330(6) 0.0300(7) 0.0460(7) -0.0173(5) 0.0141(5) -0.0035(5)
Ag2 0.0301(6) 0.0327(7) 0.0460(7) -0.0170(5) 0.0126(5) 0.0093(5)
Ag3 0.0670(9) 0.0173(6) 0.0468(7) 0.0213(5) 0.0298(6) 0.0158(5)
Ag4 0.1168(17) 0.184(2) 0.0766(13) 0.0744(15) 0.0611(13) 0.1101(17)
N111 0.045(7) 0.028(7) 0.030(6) 0.025(5) 0.026(6) 0.026(5)
N121 0.048(5) 0.007(4) 0.026(4) 0.006(3) 0.015(4) 0.006(3)
N122 0.048(5) 0.007(4) 0.025(4) 0.006(3) 0.015(4) 0.006(3)
N141 0.040(5) 0.044(6) 0.041(5) -0.028(4) 0.026(5) -0.013(4)
N142 0.041(5) 0.044(6) 0.042(5) -0.028(4) 0.026(5) -0.014(4)
N151 0.043(8) 0.081(11) 0.013(6) -0.010(6) 0.008(6) 0.011(7)
N161 0.050(6) 0.060(7) 0.032(5) 0.003(5) 0.018(5) 0.041(5)
N162 0.050(6) 0.060(7) 0.033(5) 0.003(5) 0.017(5) 0.042(5)
N181 0.044(6) 0.080(8) 0.041(6) 0.005(5) 0.021(5) 0.037(5)
N182 0.043(6) 0.079(8) 0.041(6) 0.005(5) 0.021(5) 0.038(5)
N191 0.079(14) 0.20(3) 0.054(12) 0.032(14) 0.026(11) 0.048(15)
N211 0.020(5) 0.018(6) 0.023(5) 0.000(4) 0.014(4) 0.006(4)
N221 0.045(6) 0.048(6) 0.030(5) 0.011(4) 0.016(4) 0.009(5)
N222 0.046(6) 0.048(6) 0.030(5) 0.010(4) 0.016(4) 0.009(5)
N241 0.035(5) 0.020(5) 0.022(4) -0.006(3) 0.004(4) 0.016(3)
N242 0.036(5) 0.021(5) 0.022(4) -0.007(3) 0.004(4) 0.016(4)
N251 0.005(5) 0.028(7) 0.042(7) -0.004(5) 0.006(5) 0.005(4)
N261 0.029(5) 0.016(5) 0.051(6) -0.020(4) 0.006(4) -0.009(4)
N262 0.030(5) 0.016(5) 0.052(6) -0.019(4) 0.005(4) -0.009(4)
N281 0.071(9) 0.227(18) 0.044(7) 0.071(9) 0.029(7) 0.116(11)
N282 0.072(9) 0.227(18) 0.044(7) 0.070(9) 0.029(7) 0.116(11)
C292 0.11(2) 0.21(3) 0.17(3) 0.11(3) 0.12(2) 0.13(2)

loop_
_atom_type_symbol
_atom_type_description
_atom_type_scat_dispersion_real
_atom_type_scat_dispersion_imag
_atom_type_scat_source
C C 0.0033 0.0016 'International Tables Vol C Tables 4.2.6.8 and 6.1.1.4'
H H 0.0000 0.0000 'International Tables Vol C Tables 4.2.6.8 and 6.1.1.4'
B B 0.0013 0.0007 'International Tables Vol C Tables 4.2.6.8 and 6.1.1.4'
N N 0.0061 0.0033 'International Tables Vol C Tables 4.2.6.8 and 6.1.1.4'
F F 0.0171 0.0103 'International Tables Vol C Tables 4.2.6.8 and 6.1.1.4'
Ag Ag -0.8971 1.1015 'International Tables Vol C Tables 4.2.6.8 and 6.1.1.4'

loop_
_geom_angle_atom_site_label_1
_geom_angle_atom_site_label_2
_geom_angle_atom_site_label_3
_geom_angle
_geom_angle_site_symmetry_1
_geom_angle_site_symmetry_3
_geom_angle_publ_flag
N241 Ag1 N141 166.2(3) . . ?
N241 Ag1 N151 120.0(4) . . ?
N141 Ag1 N151 71.0(4) . . ?
N241 Ag1 C236 76.8(3) . . ?
N141 Ag1 C236 110.1(3) . . ?
N151 Ag1 C236 102.7(3) . . ?
N241 Ag1 Ag2 80.9(2) . . ?
N141 Ag1 Ag2 96.8(2) . . ?
N151 Ag1 Ag2 69.2(2) . . ?
C236 Ag1 Ag2 147.9(2) . . ?
N261 Ag2 N161 165.5(4) . . ?
N261 Ag2 N251 70.2(3) . . ?
N161 Ag2 N251 121.2(3) . . ?
N261 Ag2 C177 110.9(3) . . ?
N161 Ag2 C177 76.4(3) . . ?
N251 Ag2 C177 104.0(2) . . ?
N261 Ag2 Ag1 95.6(3) . . ?
N161 Ag2 Ag1 81.7(3) . . ?
N251 Ag2 Ag1 69.48(18) . . ?
C177 Ag2 Ag1 149.1(2) . . ?
N211 Ag3 N111 155.3(3) . . ?
N211 Ag3 N121 130.5(3) . . ?
N111 Ag3 N121 73.9(3) . . ?
N211 Ag3 N221 72.4(3) . . ?
N111 Ag3 N221 100.7(3) . . ?
N121 Ag3 N221 118.2(3) . . ?
N191 Ag4 N291 155.4(7) . . ?
N191 Ag4 N281 136.7(7) . . ?
N291 Ag4 N281 67.2(7) . . ?
N191 Ag4 N181 72.4(5) . . ?
N291 Ag4 N181 102.9(5) . . ?
N281 Ag4 N181 118.8(4) . . ?
C112 N111 C116 120.0 . . ?
C112 N111 Ag3 115.9(4) . . ?
C116 N111 Ag3 122.8(4) . . ?
C113 C112 N111 120.0 . . ?
C113 C112 C125 123.6(6) . . ?
N111 C112 C125 116.2(6) . . ?
C112 C113 C114 120.0 . . ?
C115 C114 C113 120.0 . . ?
C114 C115 C116 120.0 . . ?
C115 C116 N111 120.0 . . ?
N122 N121 C125 108.0 . . ?
N122 N121 Ag3 140.7(4) . . ?
C125 N121 Ag3 110.7(4) . . ?
C131 N122 N121 118.9(8) . . ?
C131 N122 C123 132.6(8) . . ?
N121 N122 C123 108.0 . . ?
C124 C123 N122 108.0 . . ?
C123 C124 C125 108.0 . . ?
C112 C125 C124 129.9(6) . . ?
C112 C125 N121 122.0(6) . . ?
C124 C125 N121 108.0 . . ?
N122 C131 C132 112.2(9) . . ?
C133 C132 C137 120.0 . . ?
C133 C132 C131 121.1(7) . . ?
C137 C132 C131 118.9(7) . . ?
C132 C133 C134 120.0 . . ?
C135 C134 C133 120.0 . . ?
C134 C135 C136 120.0 . . ?
C134 C135 C138 119.2(8) . . ?
C136 C135 C138 120.8(8) . . ?
C137 C136 C135 120.0 . . ?
C136 C137 C132 120.0 . . ?
N142 C138 C135 113.7(11) . . ?
N142 N141 C145 108.0 . . ?
N142 N141 Ag1 133.1(6) . . ?
C145 N141 Ag1 117.5(6) . . ?
N141 N142 C143 108.0 . . ?
N141 N142 C138 120.5(9) . . ?
C143 N142 C138 131.5(9) . . ?
C144 C143 N142 108.0 . . ?
C143 C144 C145 108.0 . . ?
C152 C145 C144 132.2(10) . . ?
C152 C145 N141 119.5(10) . . ?
C144 C145 N141 108.0 . . ?
C152 N151 C156 120.0 . . ?
C152 N151 Ag1 108.4(7) . . ?
C156 N151 Ag1 129.6(7) . . ?
C145 C152 C153 120.5(10) . . ?
C145 C152 N151 119.5(10) . . ?
C153 C152 N151 120.0 . . ?
C154 C153 C152 120.0 . . ?
C153 C154 C155 120.0 . . ?
C156 C155 C154 120.0 . . ?
C165 C156 C155 119.6(10) . . ?
C165 C156 N151 119.6(10) . . ?
C155 C156 N151 120.0 . . ?
N162 N161 C165 108.0 . . ?
N162 N161 Ag2 123.1(6) . . ?
C165 N161 Ag2 126.9(6) . . ?
N161 N162 C163 108.0 . . ?
N161 N162 C171 123.8(10) . . ?
C163 N162 C171 128.1(10) . . ?
C164 C163 N162 108.0 . . ?
C163 C164 C165 108.0 . . ?
C156 C165 C164 131.1(10) . . ?
C156 C165 N161 120.7(10) . . ?
C164 C165 N161 108.0 . . ?
N162 C171 C172 108.4(12) . . ?
C173 C172 C177 120.0 . . ?
C173 C172 C171 112.9(8) . . ?
C177 C172 C171 126.8(8) . . ?
C172 C173 C174 120.0 . . ?
C173 C174 C175 120.0 . . ?
C176 C175 C174 120.0 . . ?
C176 C175 C178 122.9(8) . . ?
C174 C175 C178 117.0(8) . . ?
C175 C176 C177 120.0 . . ?
C176 C177 C172 120.0 . . ?
C176 C177 Ag2 102.7(4) . . ?
C172 C177 Ag2 85.7(4) . . ?
N182 C178 C175 113.4(12) . . ?
N182 N181 C185 108.0 . . ?
N182 N181 Ag4 138.6(6) . . ?
C185 N181 Ag4 102.9(6) . . ?
C178 N182 N181 120.0(10) . . ?
C178 N182 C183 131.9(10) . . ?
N181 N182 C183 108.0 . . ?
C184 C183 N182 108.0 . . ?
C185 C184 C183 108.0 . . ?
C192 C185 C184 131.8(12) . . ?
C192 C185 N181 120.2(12) . . ?
C184 C185 N181 108.0 . . ?
C192 N191 C196 120.0 . . ?
C192 N191 Ag4 117.3(11) . . ?
C196 N191 Ag4 122.7(11) . . ?
C185 C192 N191 120.2(15) . . ?
C185 C192 C193 119.8(15) . . ?
N191 C192 C193 120.0 . . ?
C194 C193 C192 120.0 . . ?
C193 C194 C195 120.0 . . ?
C196 C195 C194 120.0 . . ?
C195 C196 N191 120.0 . . ?
C212 N211 C216 120.0 . . ?
C212 N211 Ag3 118.2(3) . . ?
C216 N211 Ag3 121.8(3) . . ?
C225 C212 C213 121.0(6) . . ?
C225 C212 N211 119.0(6) . . ?
C213 C212 N211 120.0 . . ?
C212 C213 C214 120.0 . . ?
C215 C214 C213 120.0 . . ?
C214 C215 C216 120.0 . . ?
C215 C216 N211 120.0 . . ?
N222 N221 C225 108.0 . . ?
N222 N221 Ag3 139.2(5) . . ?
C225 N221 Ag3 104.6(5) . . ?
C231 N222 N221 120.2(11) . . ?
C231 N222 C223 131.5(11) . . ?
N221 N222 C223 108.0 . . ?
C224 C223 N222 108.0 . . ?
C223 C224 C225 108.0 . . ?
C212 C225 N221 120.2(7) . . ?
C212 C225 C224 131.8(7) . . ?
N221 C225 C224 108.0 . . ?
N222 C231 C232 115.8(15) . . ?
C233 C232 C237 120.0 . . ?
C233 C232 C231 118.2(10) . . ?
C237 C232 C231 121.7(10) . . ?
C232 C233 C234 120.0 . . ?
C235 C234 C233 120.0 . . ?
C234 C235 C236 120.0 . . ?
C234 C235 C238 120.8(8) . . ?
C236 C235 C238 119.2(8) . . ?
C235 C236 C237 120.0 . . ?
C235 C236 Ag1 87.8(4) . . ?
C237 C236 Ag1 102.4(4) . . ?
C236 C237 C232 120.0 . . ?
N242 C238 C235 114.9(12) . . ?
C245 N241 N242 108.0 . . ?
C245 N241 Ag1 127.0(4) . . ?
N242 N241 Ag1 122.8(4) . . ?
C238 N242 N241 123.4(9) . . ?
C238 N242 C243 128.0(9) . . ?
N241 N242 C243 108.0 . . ?
C244 C243 N242 108.0 . . ?
C243 C244 C245 108.0 . . ?
C252 C245 C244 130.5(6) . . ?
C252 C245 N241 121.3(6) . . ?
C244 C245 N241 108.0 . . ?
C252 N251 C256 120.0 . . ?
C252 N251 Ag2 128.8(3) . . ?
C256 N251 Ag2 109.2(3) . . ?
C245 C252 N251 118.4(6) . . ?
C245 C252 C253 121.6(6) . . ?
N251 C252 C253 120.0 . . ?
C254 C253 C252 120.0 . . ?
C255 C254 C253 120.0 . . ?
C254 C255 C256 120.0 . . ?
C265 C256 C255 122.9(6) . . ?
C265 C256 N251 116.8(6) . . ?
C255 C256 N251 120.0 . . ?
N262 N261 C265 108.0 . . ?
N262 N261 Ag2 131.4(4) . . ?
C265 N261 Ag2 118.0(4) . . ?
C271 N262 C263 130.3(9) . . ?
C271 N262 N261 121.0(9) . . ?
C263 N262 N261 108.0 . . ?
N262 C263 C264 108.0 . . ?
C265 C264 C263 108.0 . . ?
C256 C265 C264 131.7(6) . . ?
C256 C265 N261 120.3(6) . . ?
C264 C265 N261 108.0 . . ?
N262 C271 C272 108.5(12) . . ?
C273 C272 C277 120.0 . . ?
C273 C272 C271 120.0(10) . . ?
C277 C272 C271 120.0(10) . . ?
C274 C273 C272 120.0 . . ?
C273 C274 C275 120.0 . . ?
C278 C275 C276 118.8(19) . . ?
C278 C275 C274 120.3(19) . . ?
C276 C275 C274 120.0 . . ?
C275 C276 C277 120.0 . . ?
C276 C277 C272 120.0 . . ?
C275 C278 N282 120(3) . . ?
C285 N281 N282 108.0 . . ?
C285 N281 Ag4 121.2(11) . . ?
N282 N281 Ag4 130.1(11) . . ?
N281 N282 C283 108.0 . . ?
N281 N282 C278 123.2(17) . . ?
C283 N282 C278 127.8(18) . . ?
N282 C283 C284 108.0 . . ?
C285 C284 C283 108.0 . . ?
C292 C285 C284 144.9(19) . . ?
C292 C285 N281 107.0(19) . . ?
C284 C285 N281 108.0 . . ?
C285 C292 N291 121(2) . . ?
C285 C292 C293 119(2) . . ?
N291 C292 C293 120.0 . . ?
C292 N291 C296 120.0 . . ?
C292 N291 Ag4 121.9(13) . . ?
C296 N291 Ag4 115.9(13) . . ?
N291 C296 C294 120.0 . . ?
C295 C294 C296 120.0 . . ?
C294 C295 C293 120.0 . . ?
C295 C293 C292 120.0 . . ?
F11 B10 F12 116(3) . . ?
F11 B10 F14 111(2) . . ?
F12 B10 F14 107(2) . . ?
F11 B10 F13 119(2) . . ?
F12 B10 F13 99(2) . . ?
F14 B10 F13 103(2) . . ?
F23 B20 F22 118.9(19) . . ?
F23 B20 F24 112.9(18) . . ?
F22 B20 F24 110.6(18) . . ?
F23 B20 F21 105.6(17) . . ?
F22 B20 F21 103.1(17) . . ?
F24 B20 F21 104.1(16) . . ?
F32 B30 F31 110.4(12) . . ?
F32 B30 F34 110.7(13) . . ?
F31 B30 F34 107.3(11) . . ?
F32 B30 F33 112.8(13) . . ?
F31 B30 F33 109.5(12) . . ?
F34 B30 F33 106.0(11) . . ?
F44 B40 F42 113.9(16) . . ?
F44 B40 F41 109.3(12) . . ?
F42 B40 F41 109.4(12) . . ?
F44 B40 F43 109.4(11) . . ?
F42 B40 F43 107.5(11) . . ?
F41 B40 F43 107.1(12) . . ?
F53 B50 F54 114(2) . . ?
F53 B50 F51 108.4(13) . . ?
F54 B50 F51 108.1(13) . . ?
F53 B50 F52 109.1(12) . . ?
F54 B50 F52 110(2) . . ?
F51 B50 F52 107.0(13) . . ?
C6S C3S C5S 77(2) . . ?
C3S C5S C6S 51.0(14) . . ?
C3S C6S C5S 51.9(15) . . ?
C4S C8S C2S 64.5(11) . . ?

loop_
_geom_bond_atom_site_label_1
_geom_bond_atom_site_label_2
_geom_bond_distance
_geom_bond_site_symmetry_2
_geom_bond_publ_flag
Ag1 N241 2.171(6) . ?
Ag1 N141 2.182(8) . ?
Ag1 N151 2.493(9) . ?
Ag1 C236 2.673(10) . ?
Ag1 Ag2 2.8523(17) . ?
Ag2 N261 2.184(6) . ?
Ag2 N161 2.190(7) . ?
Ag2 N251 2.509(5) . ?
Ag2 C177 2.659(11) . ?
Ag3 N211 2.204(5) . ?
Ag3 N111 2.289(6) . ?
Ag3 N121 2.323(6) . ?
Ag3 N221 2.514(8) . ?
Ag4 N191 2.175(16) . ?
Ag4 N291 2.196(16) . ?
Ag4 N281 2.388(13) . ?
Ag4 N181 2.522(8) . ?
N111 C112 1.3900 . ?
N111 C116 1.3900 . ?
C112 C113 1.3900 . ?
C112 C125 1.392(8) . ?
C113 C114 1.3900 . ?
C114 C115 1.3900 . ?
C115 C116 1.3900 . ?
N121 N122 1.4200 . ?
N121 C125 1.4200 . ?
N122 C131 1.396(14) . ?
N122 C123 1.4200 . ?
C123 C124 1.4200 . ?
C124 C125 1.4200 . ?
C131 C132 1.554(14) . ?
C132 C133 1.3900 . ?
C132 C137 1.3900 . ?
C133 C134 1.3900 . ?
C134 C135 1.3900 . ?
C135 C136 1.3900 . ?
C135 C138 1.463(15) . ?
C136 C137 1.3900 . ?
C138 N142 1.443(15) . ?
N141 N142 1.4200 . ?
N141 C145 1.4200 . ?
N142 C143 1.4200 . ?
C143 C144 1.4200 . ?
C144 C145 1.4200 . ?
C145 C152 1.343(12) . ?
N151 C152 1.3900 . ?
N151 C156 1.3900 . ?
C152 C153 1.3900 . ?
C153 C154 1.3900 . ?
C154 C155 1.3900 . ?
C155 C156 1.3900 . ?
C156 C165 1.376(13) . ?
N161 N162 1.4200 . ?
N161 C165 1.4200 . ?
N162 C163 1.4200 . ?
N162 C171 1.470(17) . ?
C163 C164 1.4200 . ?
C164 C165 1.4200 . ?
C171 C172 1.541(17) . ?
C172 C173 1.3900 . ?
C172 C177 1.3900 . ?
C173 C174 1.3900 . ?
C174 C175 1.3900 . ?
C175 C176 1.3900 . ?
C175 C178 1.539(17) . ?
C176 C177 1.3900 . ?
C178 N182 1.365(18) . ?
N181 N182 1.4200 . ?
N181 C185 1.4200 . ?
N182 C183 1.4200 . ?
C183 C184 1.4200 . ?
C184 C185 1.4200 . ?
C185 C192 1.335(15) . ?
N191 C192 1.3900 . ?
N191 C196 1.3900 . ?
C192 C193 1.3900 . ?
C193 C194 1.3900 . ?
C194 C195 1.3900 . ?
C195 C196 1.3900 . ?
N211 C212 1.3900 . ?
N211 C216 1.3900 . ?
C212 C225 1.370(8) . ?
C212 C213 1.3900 . ?
C213 C214 1.3900 . ?
C214 C215 1.3900 . ?
C215 C216 1.3900 . ?
N221 N222 1.4200 . ?
N221 C225 1.4200 . ?
N222 C231 1.39(2) . ?
N222 C223 1.4200 . ?
C223 C224 1.4200 . ?
C224 C225 1.4200 . ?
C231 C232 1.50(2) . ?
C232 C233 1.3900 . ?
C232 C237 1.3900 . ?
C233 C234 1.3900 . ?
C234 C235 1.3900 . ?
C235 C236 1.3900 . ?
C235 C238 1.587(17) . ?
C236 C237 1.3900 . ?
C238 N242 1.330(16) . ?
N241 C245 1.4200 . ?
N241 N242 1.4200 . ?
N242 C243 1.4200 . ?
C243 C244 1.4200 . ?
C244 C245 1.4200 . ?
C245 C252 1.360(7) . ?
N251 C252 1.3900 . ?
N251 C256 1.3900 . ?
C252 C253 1.3900 . ?
C253 C254 1.3900 . ?
C254 C255 1.3900 . ?
C255 C256 1.3900 . ?
C256 C265 1.366(8) . ?
N261 N262 1.4200 . ?
N261 C265 1.4200 . ?
N262 C271 1.385(16) . ?
N262 C263 1.4200 . ?
C263 C264 1.4200 . ?
C264 C265 1.4200 . ?
C271 C272 1.570(18) . ?
C272 C273 1.3900 . ?
C272 C277 1.3900 . ?
C273 C274 1.3900 . ?
C274 C275 1.3900 . ?
C275 C278 1.38(3) . ?
C275 C276 1.3900 . ?
C276 C277 1.3900 . ?
C278 N282 1.55(3) . ?
N281 C285 1.4200 . ?
N281 N282 1.4200 . ?
N282 C283 1.4200 . ?
C283 C284 1.4200 . ?
C284 C285 1.4200 . ?
C285 C292 1.38(2) . ?
C292 N291 1.3900 . ?
C292 C293 1.3900 . ?
N291 C296 1.3900 . ?
C296 C294 1.3900 . ?
C294 C295 1.3900 . ?
C295 C293 1.3900 . ?
B10 F11 1.28(3) . ?
B10 F12 1.38(3) . ?
B10 F14 1.43(3) . ?
B10 F13 1.53(3) . ?
B20 F23 1.25(2) . ?
B20 F22 1.34(2) . ?
B20 F24 1.41(2) . ?
B20 F21 1.51(3) . ?
B30 F32 1.347(16) . ?
B30 F31 1.398(16) . ?
B30 F34 1.400(15) . ?
B30 F33 1.401(16) . ?
B40 F44 1.366(15) . ?
B40 F42 1.378(15) . ?
B40 F41 1.380(15) . ?
B40 F43 1.404(15) . ?
B50 F53 1.375(15) . ?
B50 F54 1.387(15) . ?
B50 F51 1.391(15) . ?
B50 F52 1.398(15) . ?
C1S C7S 1.17(4) . ?
C2S C8S 2.04(3) . ?
C3S C6S 1.49(4) . ?
C3S C5S 1.51(3) . ?
C4S C8S 1.94(3) . ?
C5S C6S 1.87(4) . ?
